data_4132506
loop_
_publ_author_name
'Bowring, Miriam A.'
'Bradshaw, Liam R.'
'Parada, Giovanny A.'
'Pollock, Timothy P.'
'Fern\'andez-Ter\'an, Ricardo J'
'Kolmar, Scott S.'
'Mercado, Brandon Q.'
'Schlenker, Cody W.'
'Gamelin, Daniel R.'
'Mayer, James M.'

_publ_section_title
;
 Activationless Multiple-Site Concerted Proton-Electron Tunneling.
;
_journal_issue 24
_journal_name_full 'Journal of the American Chemical Society'
_journal_page_first 7449
_journal_page_last 7452
_journal_paper_doi 10.1021/jacs.8b04455
_journal_volume 140
_journal_year 2018
_chemical_absolute_configuration unk
_chemical_formula_moiety 'C26 H19 N O'
_chemical_formula_sum 'C26 H19 N O'
_chemical_formula_weight 361.42
_space_group_crystal_system orthorhombic
_space_group_IT_number 29
_space_group_name_Hall 'P 2c -2ac'
_space_group_name_H-M_alt 'P c a 21'
_atom_sites_solution_hydrogens mixed
_atom_sites_solution_primary SHELXT
_atom_sites_solution_secondary difmap
_audit_creation_method SHELXL-2014/7
_cell_angle_alpha 90
_cell_angle_beta 90
_cell_angle_gamma 90
_cell_formula_units_Z 4
_cell_length_a 17.7003(8)
_cell_length_b 12.0897(6)
_cell_length_c 8.2601(4)
_cell_measurement_reflns_used 8953
_cell_measurement_temperature 93(2)
_cell_measurement_theta_max 66.2740
_cell_measurement_theta_min 3.6270
_cell_volume 1767.59(15)
_computing_cell_refinement 'CrysAlisPro 1.171.39.16b (Rigaku OD, 2015)'
_computing_data_collection 'CrysAlisPro 1.171.39.16b (Rigaku OD, 2015)'
_computing_data_reduction 'CrysAlisPro 1.171.39.16b (Rigaku OD, 2015)'
_computing_molecular_graphics
; 
Dolomanov, O.V.; Bourhis, L.J.; Gildea, R.J.; Howard, J.A.K.; Puschmann, H., 
OLEX2: A complete structure solution, refinement and analysis program 
(2009). J. Appl. Cryst., 42, 339-341.
;
_computing_publication_material 'CIFTAB-2014/2 (Sheldrick, 2014)'
_computing_structure_refinement 'SHELXL-2014/7 (Sheldrick, 2014)'
_computing_structure_solution 'SHELXT-2014/5 (Sheldrick, 2014)'
_diffrn_ambient_temperature 93(2)
_diffrn_detector_area_resol_mean 22.2
_diffrn_measured_fraction_theta_full 0.992
_diffrn_measured_fraction_theta_max 0.992
_diffrn_measurement_device_type 'Rigaku Saturn 944+ CCD'
_diffrn_measurement_method \w
_diffrn_radiation_type CuK\a
_diffrn_radiation_wavelength 1.54184
_diffrn_reflns_av_R_equivalents 0.1761
_diffrn_reflns_av_unetI/netI 0.0535
_diffrn_reflns_Laue_measured_fraction_full 0.992
_diffrn_reflns_Laue_measured_fraction_max 0.992
_diffrn_reflns_limit_h_max 21
_diffrn_reflns_limit_h_min -20
_diffrn_reflns_limit_k_max 14
_diffrn_reflns_limit_k_min -14
_diffrn_reflns_limit_l_max 9
_diffrn_reflns_limit_l_min -9
_diffrn_reflns_number 59401
_diffrn_reflns_point_group_measured_fraction_full 0.989
_diffrn_reflns_point_group_measured_fraction_max 0.989
_diffrn_reflns_theta_full 67.380
_diffrn_reflns_theta_max 67.380
_diffrn_reflns_theta_min 3.656
_diffrn_source 'microfocus rotating anode'
_exptl_absorpt_coefficient_mu 0.640
_exptl_absorpt_correction_T_max 1.00000
_exptl_absorpt_correction_T_min 0.40060
_exptl_absorpt_correction_type multi-scan
_exptl_absorpt_process_details
; 
The symmetry employed for this shelxl refinement is uniquely defined 
by the following loop, which should always be used as a source of 
symmetry information in preference to the above space-group names. 
They are only intended as comments. 
;
_exptl_crystal_colour Colorless
_exptl_crystal_density_diffrn 1.358
_exptl_crystal_description Plate
_exptl_crystal_F_000 760
_exptl_crystal_size_max 0.040
_exptl_crystal_size_mid 0.040
_exptl_crystal_size_min 0.010
_refine_diff_density_max 0.218
_refine_diff_density_min -0.234
_refine_diff_density_rms 0.050
_refine_ls_abs_structure_details
; 
 Flack x determined using 1002 quotients [(I+)-(I-)]/[(I+)+(I-)] 
 (Parsons, Flack and Wagner, Acta Cryst. B69 (2013) 249-259). 
;
_refine_ls_abs_structure_Flack 0.1(5)
_refine_ls_extinction_method none
_refine_ls_goodness_of_fit_ref 1.157
_refine_ls_hydrogen_treatment mixed
_refine_ls_matrix_type full
_refine_ls_number_parameters 257
_refine_ls_number_reflns 3153
_refine_ls_number_restraints 2
_refine_ls_restrained_S_all 1.157
_refine_ls_R_factor_all 0.0772
_refine_ls_R_factor_gt 0.0679
_refine_ls_shift/su_max 0.000
_refine_ls_shift/su_mean 0.000
_refine_ls_structure_factor_coef Fsqd
_refine_ls_weighting_details 'w=1/[\s^2^(Fo^2^)+(0.0732P)^2^+0.5042P] where P=(Fo^2^+2Fc^2^)/3'
_refine_ls_weighting_scheme calc
_refine_ls_wR_factor_gt 0.1546
_refine_ls_wR_factor_ref 0.1598
_reflns_Friedel_coverage 0.850
_reflns_Friedel_fraction_full 0.986
_reflns_Friedel_fraction_max 0.986
_reflns_number_gt 2806
_reflns_number_total 3153
_reflns_threshold_expression 'I > 2\s(I)'
_cod_data_source_file ja8b04455_si_002.cif
_cod_data_source_block 007b-17020
_cod_database_code 4132506
_shelx_shelxl_version_number 2014/7
_shelx_space_group_comment
; 
The symmetry employed for this shelxl refinement is uniquely defined 
by the following loop, which should always be used as a source of 
symmetry information in preference to the above space-group names. 
They are only intended as comments. 
;
_shelx_estimated_absorpt_t_min 0.975
_shelx_estimated_absorpt_t_max 0.994

loop_
_space_group_symop_operation_xyz
'x, y, z'
'-x, -y, z+1/2'
'x+1/2, -y, z'
'-x+1/2, y, z+1/2'

loop_
_atom_site_label
_atom_site_type_symbol
_atom_site_fract_x
_atom_site_fract_y
_atom_site_fract_z
_atom_site_U_iso_or_equiv
_atom_site_adp_type
_atom_site_occupancy
_atom_site_site_symmetry_order
_atom_site_calc_flag
_atom_site_refinement_flags_posn
_atom_site_refinement_flags_adp
O1 O 0.5861(2) 0.3014(3) 0.6842(5) 0.0377(10) Uani 1 1 d D .
H1 H 0.636(2) 0.266(5) 0.713(10) 0.07(2) Uiso 1 1 d D .
N1 N 0.7269(2) 0.2518(3) 0.6984(6) 0.0309(10) Uani 1 1 d . .
C1 C 0.6063(3) 0.3834(4) 0.5770(6) 0.0296(12) Uani 1 1 d . .
C2 C 0.5485(3) 0.4463(4) 0.5114(7) 0.0344(13) Uani 1 1 d . .
H2 H 0.4976 0.4320 0.5414 0.041 Uiso 1 1 calc R U
C3 C 0.5646(3) 0.5303(4) 0.4019(7) 0.0320(12) Uani 1 1 d . .
H3 H 0.5244 0.5718 0.3559 0.038 Uiso 1 1 calc R U
C4 C 0.6388(3) 0.5546(4) 0.3587(6) 0.0264(11) Uani 1 1 d . .
C5 C 0.6962(3) 0.4897(4) 0.4250(6) 0.0269(11) Uani 1 1 d . .
H5 H 0.7469 0.5047 0.3944 0.032 Uiso 1 1 calc R U
C6 C 0.6826(3) 0.4032(4) 0.5346(7) 0.0266(11) Uani 1 1 d . .
C7 C 0.7459(3) 0.3356(4) 0.5984(6) 0.0280(12) Uani 1 1 d . .
C8 C 0.8221(3) 0.3547(4) 0.5590(6) 0.0308(12) Uani 1 1 d . .
H8 H 0.8354 0.4140 0.4891 0.037 Uiso 1 1 calc R U
C9 C 0.8778(3) 0.2868(5) 0.6223(7) 0.0346(13) Uani 1 1 d . .
H9 H 0.9294 0.2992 0.5965 0.041 Uiso 1 1 calc R U
C10 C 0.8571(3) 0.2001(4) 0.7242(7) 0.0366(14) Uani 1 1 d . .
H10 H 0.8940 0.1514 0.7676 0.044 Uiso 1 1 calc R U
C11 C 0.7820(3) 0.1873(4) 0.7599(7) 0.0335(13) Uani 1 1 d . .
H11 H 0.7680 0.1298 0.8322 0.040 Uiso 1 1 calc R U
C12 C 0.6576(3) 0.6483(4) 0.2414(7) 0.0314(12) Uani 1 1 d . .
H12A H 0.6934 0.6209 0.1586 0.038 Uiso 1 1 calc R U
H12B H 0.6109 0.6720 0.1852 0.038 Uiso 1 1 calc R U
C13 C 0.6923(3) 0.7473(4) 0.3281(6) 0.0268(11) Uani 1 1 d . .
C14 C 0.7713(3) 0.7567(4) 0.3425(7) 0.0284(12) Uani 1 1 d . .
C15 C 0.8242(3) 0.6824(4) 0.2697(7) 0.0296(12) Uani 1 1 d . .
H15 H 0.8057 0.6230 0.2055 0.036 Uiso 1 1 calc R U
C16 C 0.9006(3) 0.6940(4) 0.2896(7) 0.0341(13) Uani 1 1 d . .
H16 H 0.9339 0.6429 0.2391 0.041 Uiso 1 1 calc R U
C17 C 0.9306(3) 0.7809(4) 0.3842(7) 0.0338(13) Uani 1 1 d . .
H17 H 0.9836 0.7879 0.3983 0.041 Uiso 1 1 calc R U
C18 C 0.8825(3) 0.8548(4) 0.4550(6) 0.0294(12) Uani 1 1 d . .
H18 H 0.9027 0.9133 0.5182 0.035 Uiso 1 1 calc R U
C19 C 0.8029(3) 0.8463(4) 0.4364(6) 0.0283(11) Uani 1 1 d . .
C20 C 0.7551(3) 0.9226(4) 0.5109(7) 0.0281(11) Uani 1 1 d . .
H20 H 0.7762 0.9800 0.5750 0.034 Uiso 1 1 calc R U
C21 C 0.6764(3) 0.9162(4) 0.4932(7) 0.0280(12) Uani 1 1 d . .
C22 C 0.6283(3) 0.9954(4) 0.5680(7) 0.0304(12) Uani 1 1 d . .
H22 H 0.6499 1.0530 0.6311 0.037 Uiso 1 1 calc R U
C23 C 0.5517(3) 0.9903(4) 0.5508(7) 0.0368(13) Uani 1 1 d . .
H23 H 0.5201 1.0430 0.6027 0.044 Uiso 1 1 calc R U
C24 C 0.5198(3) 0.9048(4) 0.4541(7) 0.0349(13) Uani 1 1 d . .
H24 H 0.4666 0.9023 0.4398 0.042 Uiso 1 1 calc R U
C25 C 0.5633(3) 0.8266(4) 0.3819(7) 0.0309(12) Uani 1 1 d . .
H25 H 0.5399 0.7703 0.3191 0.037 Uiso 1 1 calc R U
C26 C 0.6440(3) 0.8278(4) 0.3989(6) 0.0269(11) Uani 1 1 d . .

loop_
_atom_site_aniso_label
_atom_site_aniso_U_11
_atom_site_aniso_U_22
_atom_site_aniso_U_33
_atom_site_aniso_U_23
_atom_site_aniso_U_13
_atom_site_aniso_U_12
O1 0.029(2) 0.032(2) 0.052(2) 0.0092(19) 0.0045(18) -0.0015(16)
N1 0.031(2) 0.025(2) 0.037(2) -0.002(2) -0.003(2) -0.0014(18)
C1 0.030(3) 0.024(3) 0.035(3) -0.001(2) 0.003(2) 0.000(2)
C2 0.023(3) 0.033(3) 0.047(3) -0.002(3) 0.001(3) -0.003(2)
C3 0.031(3) 0.027(3) 0.039(3) -0.004(3) -0.002(2) 0.001(2)
C4 0.022(2) 0.024(2) 0.033(3) -0.004(2) -0.001(2) -0.0028(19)
C5 0.021(3) 0.024(3) 0.037(3) -0.008(2) -0.002(2) -0.0018(19)
C6 0.021(2) 0.018(2) 0.041(3) -0.007(2) -0.001(2) -0.0008(18)
C7 0.027(3) 0.021(2) 0.036(3) -0.004(2) -0.003(2) 0.000(2)
C8 0.029(3) 0.023(3) 0.040(3) 0.000(2) 0.003(2) 0.001(2)
C9 0.024(3) 0.035(3) 0.045(3) -0.007(3) -0.004(2) 0.003(2)
C10 0.035(3) 0.028(3) 0.046(4) -0.003(3) -0.007(3) 0.004(2)
C11 0.034(3) 0.025(3) 0.041(3) -0.001(2) -0.007(3) -0.001(2)
C12 0.027(3) 0.026(3) 0.041(3) 0.001(2) -0.002(2) -0.003(2)
C13 0.024(2) 0.019(3) 0.038(3) 0.005(2) 0.000(2) 0.000(2)
C14 0.023(3) 0.026(3) 0.037(3) 0.005(2) -0.001(2) -0.0009(19)
C15 0.028(3) 0.024(3) 0.037(3) 0.002(2) 0.002(2) -0.002(2)
C16 0.032(3) 0.031(3) 0.039(3) 0.000(2) 0.008(3) 0.005(2)
C17 0.024(3) 0.035(3) 0.042(3) 0.004(3) 0.003(2) -0.003(2)
C18 0.021(3) 0.026(3) 0.041(3) 0.002(2) -0.002(2) -0.003(2)
C19 0.025(3) 0.024(3) 0.036(3) 0.003(2) 0.000(2) 0.000(2)
C20 0.028(3) 0.019(2) 0.037(3) 0.000(2) -0.003(2) -0.002(2)
C21 0.023(3) 0.024(3) 0.037(3) 0.001(2) -0.001(2) -0.001(2)
C22 0.022(3) 0.022(3) 0.047(3) 0.000(2) -0.004(2) 0.001(2)
C23 0.031(3) 0.031(3) 0.049(3) 0.001(3) 0.000(3) 0.008(2)
C24 0.026(3) 0.030(3) 0.048(3) 0.002(3) -0.002(3) 0.001(2)
C25 0.023(3) 0.027(3) 0.043(3) 0.002(2) -0.004(2) -0.003(2)
C26 0.026(3) 0.022(2) 0.032(3) 0.006(2) 0.000(2) 0.000(2)

loop_
_atom_type_symbol
_atom_type_description
_atom_type_scat_dispersion_real
_atom_type_scat_dispersion_imag
_atom_type_scat_source
C C 0.0181 0.0091 'International Tables Vol C Tables 4.2.6.8 and 6.1.1.4'
H H 0.0000 0.0000 'International Tables Vol C Tables 4.2.6.8 and 6.1.1.4'
N N 0.0311 0.0180 'International Tables Vol C Tables 4.2.6.8 and 6.1.1.4'
O O 0.0492 0.0322 'International Tables Vol C Tables 4.2.6.8 and 6.1.1.4'

loop_
_geom_angle_atom_site_label_1
_geom_angle_atom_site_label_2
_geom_angle_atom_site_label_3
_geom_angle
C1 O1 H1 103(4)
C11 N1 C7 119.0(4)
O1 C1 C2 117.1(5)
O1 C1 C6 121.9(5)
C2 C1 C6 121.0(5)
C1 C2 C3 120.3(5)
C1 C2 H2 119.8
C3 C2 H2 119.8
C2 C3 C4 121.0(5)
C2 C3 H3 119.5
C4 C3 H3 119.5
C3 C4 C5 117.8(5)
C3 C4 C12 121.6(4)
C5 C4 C12 120.5(4)
C4 C5 C6 123.2(5)
C4 C5 H5 118.4
C6 C5 H5 118.4
C5 C6 C1 116.7(4)
C5 C6 C7 120.7(4)
C1 C6 C7 122.6(5)
N1 C7 C8 120.2(5)
N1 C7 C6 116.3(5)
C8 C7 C6 123.5(5)
C9 C8 C7 119.9(5)
C9 C8 H8 120.1
C7 C8 H8 120.1
C8 C9 C10 119.2(5)
C8 C9 H9 120.4
C10 C9 H9 120.4
C11 C10 C9 118.0(5)
C11 C10 H10 121.0
C9 C10 H10 121.0
N1 C11 C10 123.8(5)
N1 C11 H11 118.1
C10 C11 H11 118.1
C13 C12 C4 111.8(4)
C13 C12 H12A 109.3
C4 C12 H12A 109.3
C13 C12 H12B 109.3
C4 C12 H12B 109.3
H12A C12 H12B 107.9
C14 C13 C26 120.4(5)
C14 C13 C12 120.2(4)
C26 C13 C12 119.3(4)
C13 C14 C15 124.3(5)
C13 C14 C19 119.3(5)
C15 C14 C19 116.4(4)
C16 C15 C14 122.1(5)
C16 C15 H15 119.0
C14 C15 H15 119.0
C15 C16 C17 120.9(5)
C15 C16 H16 119.5
C17 C16 H16 119.5
C18 C17 C16 119.3(5)
C18 C17 H17 120.4
C16 C17 H17 120.4
C17 C18 C19 121.7(5)
C17 C18 H18 119.2
C19 C18 H18 119.2
C20 C19 C18 120.4(5)
C20 C19 C14 119.9(5)
C18 C19 C14 119.7(5)
C19 C20 C21 121.4(5)
C19 C20 H20 119.3
C21 C20 H20 119.3
C20 C21 C22 120.8(5)
C20 C21 C26 119.5(4)
C22 C21 C26 119.7(4)
C23 C22 C21 121.3(5)
C23 C22 H22 119.4
C21 C22 H22 119.4
C22 C23 C24 119.1(5)
C22 C23 H23 120.5
C24 C23 H23 120.5
C25 C24 C23 121.8(5)
C25 C24 H24 119.1
C23 C24 H24 119.1
C24 C25 C26 121.0(5)
C24 C25 H25 119.5
C26 C25 H25 119.5
C13 C26 C25 123.4(5)
C13 C26 C21 119.5(4)
C25 C26 C21 117.1(4)

loop_
_geom_bond_atom_site_label_1
_geom_bond_atom_site_label_2
_geom_bond_distance
O1 C1 1.376(6)
O1 H1 1.02(3)
N1 C11 1.348(6)
N1 C7 1.349(6)
C1 C2 1.385(7)
C1 C6 1.417(7)
C2 C3 1.389(7)
C2 H2 0.9500
C3 C4 1.393(7)
C3 H3 0.9500
C4 C5 1.396(7)
C4 C12 1.527(7)
C5 C6 1.404(7)
C5 H5 0.9500
C6 C7 1.483(7)
C7 C8 1.408(7)
C8 C9 1.384(7)
C8 H8 0.9500
C9 C10 1.393(8)
C9 H9 0.9500
C10 C11 1.371(8)
C10 H10 0.9500
C11 H11 0.9500
C12 C13 1.524(7)
C12 H12A 0.9900
C12 H12B 0.9900
C13 C14 1.409(7)
C13 C26 1.421(7)
C14 C15 1.430(7)
C14 C19 1.444(7)
C15 C16 1.370(7)
C15 H15 0.9500
C16 C17 1.413(8)
C16 H16 0.9500
C17 C18 1.365(7)
C17 H17 0.9500
C18 C19 1.421(7)
C18 H18 0.9500
C19 C20 1.395(7)
C20 C21 1.402(7)
C20 H20 0.9500
C21 C22 1.423(7)
C21 C26 1.441(7)
C22 C23 1.364(7)
C22 H22 0.9500
C23 C24 1.423(8)
C23 H23 0.9500
C24 C25 1.356(7)
C24 H24 0.9500
C25 C26 1.437(7)
C25 H25 0.9500

loop_
_geom_hbond_atom_site_label_D
_geom_hbond_atom_site_label_H
_geom_hbond_atom_site_label_A
_geom_hbond_distance_DH
_geom_hbond_distance_HA
_geom_hbond_distance_DA
_geom_hbond_angle_DHA
O1 H1 N1 1.02(3) 1.62(4) 2.566(5) 153(7)

loop_
_geom_torsion_atom_site_label_1
_geom_torsion_atom_site_label_2
_geom_torsion_atom_site_label_3
_geom_torsion_atom_site_label_4
_geom_torsion
O1 C1 C2 C3 -179.8(5)
C6 C1 C2 C3 0.2(8)
C1 C2 C3 C4 -1.4(8)
C2 C3 C4 C5 1.9(7)
C2 C3 C4 C12 -178.7(5)
C3 C4 C5 C6 -1.3(7)
C12 C4 C5 C6 179.4(4)
C4 C5 C6 C1 0.1(7)
C4 C5 C6 C7 178.8(5)
O1 C1 C6 C5 -179.5(5)
C2 C1 C6 C5 0.5(7)
O1 C1 C6 C7 1.8(7)
C2 C1 C6 C7 -178.2(5)
C11 N1 C7 C8 0.2(7)
C11 N1 C7 C6 179.9(5)
C5 C6 C7 N1 -177.6(4)
C1 C6 C7 N1 1.0(7)
C5 C6 C7 C8 2.0(7)
C1 C6 C7 C8 -179.4(5)
N1 C7 C8 C9 0.4(8)
C6 C7 C8 C9 -179.2(5)
C7 C8 C9 C10 0.2(8)
C8 C9 C10 C11 -1.3(8)
C7 N1 C11 C10 -1.5(8)
C9 C10 C11 N1 2.0(9)
C3 C4 C12 C13 106.9(5)
C5 C4 C12 C13 -73.7(6)
C4 C12 C13 C14 92.5(6)
C4 C12 C13 C26 -85.3(6)
C26 C13 C14 C15 -177.3(5)
C12 C13 C14 C15 4.9(8)
C26 C13 C14 C19 2.8(7)
C12 C13 C14 C19 -175.0(4)
C13 C14 C15 C16 -178.9(5)
C19 C14 C15 C16 1.0(8)
C14 C15 C16 C17 0.1(8)
C15 C16 C17 C18 -0.7(8)
C16 C17 C18 C19 0.2(8)
C17 C18 C19 C20 179.6(5)
C17 C18 C19 C14 1.0(8)
C13 C14 C19 C20 -0.3(7)
C15 C14 C19 C20 179.8(5)
C13 C14 C19 C18 178.4(5)
C15 C14 C19 C18 -1.5(7)
C18 C19 C20 C21 179.5(5)
C14 C19 C20 C21 -1.8(8)
C19 C20 C21 C22 -179.1(5)
C19 C20 C21 C26 1.4(8)
C20 C21 C22 C23 179.7(5)
C26 C21 C22 C23 -0.8(8)
C21 C22 C23 C24 -0.9(8)
C22 C23 C24 C25 1.7(8)
C23 C24 C25 C26 -0.7(8)
C14 C13 C26 C25 176.6(5)
C12 C13 C26 C25 -5.5(7)
C14 C13 C26 C21 -3.3(7)
C12 C13 C26 C21 174.6(5)
C24 C25 C26 C13 179.0(5)
C24 C25 C26 C21 -1.1(7)
C20 C21 C26 C13 1.2(7)
C22 C21 C26 C13 -178.3(5)
C20 C21 C26 C25 -178.7(5)
C22 C21 C26 C25 1.8(7)
